data_4122567
loop_
_publ_author_name
'Meng, Fanke'
'Haeffner, Fredrik'
'Hoveyda, Amir H.'

_publ_section_title
;
 Diastereo- and Enantioselective Reactions of Bis(pinacolato)diboron,
 1,3-Enynes, and Aldehydes Catalyzed by an Easily Accessible
 Bisphosphine-Cu Complex.
;
_journal_issue 32
_journal_name_full 'Journal of the American Chemical Society'
_journal_page_first 11304
_journal_page_last 11307
_journal_paper_doi 10.1021/ja5071202
_journal_volume 136
_journal_year 2014
_chemical_absolute_configuration ad
_chemical_formula_moiety 'C18 H18 O2'
_chemical_formula_sum 'C18 H18 O2'
_chemical_formula_weight 266.32
_chemical_name_systematic
;
 ?
;
_space_group_crystal_system monoclinic
_space_group_IT_number 4
_space_group_name_Hall 'P 2yb'
_space_group_name_H-M_alt 'P 1 21 1'
_symmetry_space_group_name_Hall 'P 2yb'
_symmetry_space_group_name_H-M 'P 1 21 1'
_atom_sites_solution_hydrogens mixed
_atom_sites_solution_primary direct
_atom_sites_solution_secondary difmap
_audit_creation_method SHELXL-2013
_cell_angle_alpha 90
_cell_angle_beta 110.030(2)
_cell_angle_gamma 90
_cell_formula_units_Z 2
_cell_length_a 10.1568(10)
_cell_length_b 6.1364(6)
_cell_length_c 12.3308(12)
_cell_measurement_reflns_used 9874
_cell_measurement_temperature 100(2)
_cell_measurement_theta_max 69.41
_cell_measurement_theta_min 3.82
_cell_volume 722.05(12)
_computing_cell_refinement 'SAINT (Bruker, 2013)'
_computing_data_collection 'APEX2 (Bruker, 2013)'
_computing_data_reduction 'SAINT (Bruker, 2013)'
_computing_molecular_graphics 'Bruker SHELXTL'
_computing_publication_material 'Bruker SHELXTL'
_computing_structure_refinement 'SHELXL-2013 (Sheldrick, 2013)'
_computing_structure_solution 'SHELXL-2013 (Sheldrick, 2013)'
_diffrn_ambient_temperature 100(2)
_diffrn_measured_fraction_theta_full 0.991
_diffrn_measured_fraction_theta_max 0.984
_diffrn_measurement_device_type 'Bruker Kappa DUO CCD diffractometer'
_diffrn_measurement_method '\f and \w scans'
_diffrn_radiation_monochromator mirrors
_diffrn_radiation_type CuK\a
_diffrn_radiation_wavelength 1.54178
_diffrn_reflns_av_R_equivalents 0.0232
_diffrn_reflns_av_unetI/netI 0.0174
_diffrn_reflns_Laue_measured_fraction_full 0.991
_diffrn_reflns_Laue_measured_fraction_max 0.984
_diffrn_reflns_limit_h_max 12
_diffrn_reflns_limit_h_min -11
_diffrn_reflns_limit_k_max 7
_diffrn_reflns_limit_k_min -7
_diffrn_reflns_limit_l_max 14
_diffrn_reflns_limit_l_min -14
_diffrn_reflns_number 10529
_diffrn_reflns_point_group_measured_fraction_full 0.985
_diffrn_reflns_point_group_measured_fraction_max 0.972
_diffrn_reflns_theta_full 67.679
_diffrn_reflns_theta_max 69.364
_diffrn_reflns_theta_min 3.815
_diffrn_source 'microfocus sealed tube'
_diffrn_source_type 'Incoatec I\uS'
_exptl_absorpt_coefficient_mu 0.620
_exptl_absorpt_correction_T_max 0.7533
_exptl_absorpt_correction_T_min 0.6573
_exptl_absorpt_correction_type multi-scan
_exptl_absorpt_process_details
;
Sheldrick, G.M. (2013). SADABS. Bruker AXS Inc. Madison, WI USA.
;
_exptl_crystal_colour colorless
_exptl_crystal_density_diffrn 1.225
_exptl_crystal_density_meas ?
_exptl_crystal_density_method none
_exptl_crystal_description needle
_exptl_crystal_F_000 284
_exptl_crystal_size_max 0.500
_exptl_crystal_size_mid 0.060
_exptl_crystal_size_min 0.050
_refine_diff_density_max 0.157
_refine_diff_density_min -0.168
_refine_diff_density_rms 0.033
_refine_ls_abs_structure_details
;
 Flack x determined using 1172 quotients [(I+)-(I-)]/[(I+)+(I-)]
 (Parsons and Flack (2004), Acta Cryst. A60, s61).
;
_refine_ls_abs_structure_Flack 0.02(3)
_refine_ls_extinction_coef na
_refine_ls_extinction_method none
_refine_ls_goodness_of_fit_ref 1.066
_refine_ls_hydrogen_treatment mixed
_refine_ls_matrix_type full
_refine_ls_number_parameters 190
_refine_ls_number_reflns 2651
_refine_ls_number_restraints 3
_refine_ls_restrained_S_all 1.065
_refine_ls_R_factor_all 0.0258
_refine_ls_R_factor_gt 0.0257
_refine_ls_shift/su_max 0.000
_refine_ls_shift/su_mean 0.000
_refine_ls_structure_factor_coef Fsqd
_refine_ls_weighting_details 'w=1/[\s^2^(Fo^2^)+(0.0358P)^2^+0.1344P] where P=(Fo^2^+2Fc^2^)/3'
_refine_ls_weighting_scheme calc
_refine_ls_wR_factor_gt 0.0650
_refine_ls_wR_factor_ref 0.0652
_reflns_Friedel_coverage 0.797
_reflns_Friedel_fraction_full 0.979
_reflns_Friedel_fraction_max 0.958
_reflns_number_gt 2642
_reflns_number_total 2651
_reflns_threshold_expression 'I > 2\s(I)'
_cod_data_source_file ja5071202_si_002.cif
_cod_data_source_block C18H18O2
_cod_depositor_comments
;
The following automatic conversions were performed:

'_exptl_crystal_density_meas' value 'not measured' was changed to '?'
- the value is perceived as not measured.

Automatic conversion script
Id: cif_fix_values 3008 2015-01-20 13:52:24Z robertas 
;
_cod_database_code 4122567
_shelx_space_group_comment
;
The symmetry employed for this shelxl refinement is uniquely defined
by the following loop, which should always be used as a source of
symmetry information in preference to the above space-group names.
They are only intended as comments.
;
_shelx_estimated_absorpt_t_min 0.747
_shelx_estimated_absorpt_t_max 0.970
_shelxl_version_number 2013-4

loop_
_space_group_symop_operation_xyz
'x, y, z'
'-x, y+1/2, -z'

loop_
_atom_site_label
_atom_site_type_symbol
_atom_site_fract_x
_atom_site_fract_y
_atom_site_fract_z
_atom_site_U_iso_or_equiv
_atom_site_adp_type
_atom_site_occupancy
_atom_site_site_symmetry_order
_atom_site_calc_flag
_atom_site_refinement_flags_posn
_atom_site_refinement_flags_adp
O1 O 0.08075(11) -0.03153(17) 0.07856(9) 0.0153(2) Uani 1 1 d D .
H1O H 0.102(2) -0.157(3) 0.1080(16) 0.019(5) Uiso 1 1 d D .
O2 O 0.13425(11) 0.54306(17) 0.12107(9) 0.0171(2) Uani 1 1 d D .
H2O H 0.072(2) 0.496(4) 0.0597(16) 0.027(5) Uiso 1 1 d D .
C1 C 0.20195(16) 0.0797(3) 0.07353(13) 0.0152(3) Uani 1 1 d . .
H1A H 0.1745 0.1791 0.0062 0.018 Uiso 1 1 calc R U
H1B H 0.2693 -0.0277 0.0631 0.018 Uiso 1 1 calc R U
C2 C 0.27278(15) 0.2116(2) 0.18417(12) 0.0130(3) Uani 1 1 d . .
H2 H 0.3042 0.1076 0.2506 0.016 Uiso 1 1 calc R U
C3 C 0.39671(16) 0.3265(2) 0.17776(12) 0.0147(3) Uani 1 1 d . .
C4 C 0.49514(16) 0.4327(3) 0.17610(12) 0.0161(3) Uani 1 1 d . .
C5 C 0.60949(16) 0.5742(3) 0.17951(13) 0.0157(3) Uani 1 1 d . .
C6 C 0.74859(16) 0.5136(3) 0.23919(13) 0.0187(3) Uani 1 1 d . .
H6 H 0.7689 0.3745 0.2748 0.022 Uiso 1 1 calc R U
C7 C 0.85648(16) 0.6574(3) 0.24602(14) 0.0209(3) Uani 1 1 d . .
H7 H 0.9507 0.6163 0.2867 0.025 Uiso 1 1 calc R U
C8 C 0.82806(17) 0.8609(3) 0.19396(13) 0.0212(4) Uani 1 1 d . .
H8 H 0.9026 0.9584 0.1992 0.025 Uiso 1 1 calc R U
C9 C 0.69080(18) 0.9214(3) 0.13427(14) 0.0219(3) Uani 1 1 d . .
H9 H 0.6711 1.0604 0.0984 0.026 Uiso 1 1 calc R U
C10 C 0.58271(17) 0.7790(3) 0.12716(14) 0.0202(3) Uani 1 1 d . .
H10 H 0.4888 0.8211 0.0860 0.024 Uiso 1 1 calc R U
C11 C 0.16857(15) 0.3758(2) 0.20691(12) 0.0137(3) Uani 1 1 d . .
H11 H 0.0808 0.2962 0.2021 0.016 Uiso 1 1 calc R U
C12 C 0.22961(15) 0.4772(2) 0.32558(13) 0.0151(3) Uani 1 1 d . .
C13 C 0.31569(16) 0.6595(3) 0.34118(14) 0.0181(3) Uani 1 1 d . .
H13 H 0.3336 0.7201 0.2767 0.022 Uiso 1 1 calc R U
C14 C 0.37578(18) 0.7543(3) 0.44897(15) 0.0236(4) Uani 1 1 d . .
H14 H 0.4341 0.8790 0.4582 0.028 Uiso 1 1 calc R U
C15 C 0.34993(17) 0.6653(3) 0.54329(15) 0.0273(4) Uani 1 1 d . .
H15 H 0.3900 0.7296 0.6174 0.033 Uiso 1 1 calc R U
C16 C 0.26564(17) 0.4824(3) 0.52899(14) 0.0253(4) Uani 1 1 d . .
H16 H 0.2494 0.4220 0.5942 0.030 Uiso 1 1 calc R U
C17 C 0.20403(16) 0.3848(3) 0.42118(13) 0.0188(3) Uani 1 1 d . .
C18 C 0.11209(18) 0.1871(3) 0.41042(14) 0.0238(4) Uani 1 1 d . .
H18A H 0.1168 0.1390 0.4875 0.036 Uiso 1 1 calc R U
H18B H 0.1447 0.0695 0.3721 0.036 Uiso 1 1 calc R U
H18C H 0.0151 0.2242 0.3647 0.036 Uiso 1 1 calc R U

loop_
_atom_site_aniso_label
_atom_site_aniso_U_11
_atom_site_aniso_U_22
_atom_site_aniso_U_33
_atom_site_aniso_U_23
_atom_site_aniso_U_13
_atom_site_aniso_U_12
O1 0.0145(5) 0.0100(5) 0.0183(5) 0.0009(4) 0.0016(4) -0.0013(4)
O2 0.0166(5) 0.0116(5) 0.0168(5) 0.0016(4) -0.0023(4) -0.0002(4)
C1 0.0144(7) 0.0145(7) 0.0164(7) -0.0009(6) 0.0046(5) -0.0007(6)
C2 0.0125(7) 0.0119(7) 0.0136(7) 0.0015(6) 0.0032(6) 0.0005(6)
C3 0.0141(7) 0.0150(7) 0.0132(7) -0.0001(6) 0.0026(5) 0.0027(6)
C4 0.0160(8) 0.0168(7) 0.0142(6) 0.0004(6) 0.0035(5) 0.0010(6)
C5 0.0142(7) 0.0186(8) 0.0149(7) -0.0039(6) 0.0060(5) -0.0012(6)
C6 0.0165(7) 0.0207(8) 0.0190(7) -0.0011(6) 0.0061(6) 0.0001(6)
C7 0.0133(8) 0.0282(9) 0.0222(8) -0.0055(7) 0.0070(6) -0.0010(7)
C8 0.0207(8) 0.0256(9) 0.0211(7) -0.0096(7) 0.0118(6) -0.0105(7)
C9 0.0273(9) 0.0180(8) 0.0220(8) -0.0004(6) 0.0104(6) -0.0021(7)
C10 0.0165(8) 0.0222(8) 0.0207(8) -0.0004(6) 0.0049(6) 0.0013(6)
C11 0.0130(7) 0.0115(7) 0.0155(7) 0.0013(6) 0.0033(5) -0.0004(6)
C12 0.0116(7) 0.0138(7) 0.0181(7) -0.0020(6) 0.0026(5) 0.0032(6)
C13 0.0158(7) 0.0149(7) 0.0217(8) -0.0011(6) 0.0040(6) 0.0019(6)
C14 0.0165(8) 0.0197(8) 0.0307(9) -0.0097(7) 0.0030(7) -0.0003(6)
C15 0.0191(8) 0.0375(10) 0.0213(8) -0.0142(8) 0.0018(6) 0.0036(8)
C16 0.0196(8) 0.0382(10) 0.0179(8) -0.0030(7) 0.0064(6) 0.0037(8)
C17 0.0138(7) 0.0233(8) 0.0190(7) -0.0010(6) 0.0053(6) 0.0035(6)
C18 0.0236(8) 0.0283(9) 0.0210(8) 0.0038(7) 0.0095(6) -0.0020(7)

loop_
_atom_type_symbol
_atom_type_description
_atom_type_scat_dispersion_real
_atom_type_scat_dispersion_imag
_atom_type_scat_source
C C 0.0181 0.0091 'International Tables Vol C Tables 4.2.6.8 and 6.1.1.4'
H H 0.0000 0.0000 'International Tables Vol C Tables 4.2.6.8 and 6.1.1.4'
O O 0.0492 0.0322 'International Tables Vol C Tables 4.2.6.8 and 6.1.1.4'

loop_
_geom_angle_atom_site_label_1
_geom_angle_atom_site_label_2
_geom_angle_atom_site_label_3
_geom_angle
C1 O1 H1O 110.6(13)
C11 O2 H2O 109.3(15)
O1 C1 C2 111.20(12)
O1 C1 H1A 109.4
C2 C1 H1A 109.4
O1 C1 H1B 109.4
C2 C1 H1B 109.4
H1A C1 H1B 108.0
C3 C2 C1 110.76(12)
C3 C2 C11 110.31(12)
C1 C2 C11 111.15(11)
C3 C2 H2 108.2
C1 C2 H2 108.2
C11 C2 H2 108.2
C4 C3 C2 175.42(16)
C3 C4 C5 175.09(16)
C10 C5 C6 118.90(14)
C10 C5 C4 120.14(14)
C6 C5 C4 120.91(15)
C7 C6 C5 119.77(15)
C7 C6 H6 120.1
C5 C6 H6 120.1
C6 C7 C8 120.62(15)
C6 C7 H7 119.7
C8 C7 H7 119.7
C9 C8 C7 119.92(15)
C9 C8 H8 120.0
C7 C8 H8 120.0
C10 C9 C8 119.79(16)
C10 C9 H9 120.1
C8 C9 H9 120.1
C9 C10 C5 121.00(15)
C9 C10 H10 119.5
C5 C10 H10 119.5
O2 C11 C12 109.64(12)
O2 C11 C2 109.90(11)
C12 C11 C2 111.23(11)
O2 C11 H11 108.7
C12 C11 H11 108.7
C2 C11 H11 108.7
C13 C12 C17 119.65(14)
C13 C12 C11 119.59(13)
C17 C12 C11 120.73(14)
C14 C13 C12 121.28(16)
C14 C13 H13 119.4
C12 C13 H13 119.4
C13 C14 C15 119.36(16)
C13 C14 H14 120.3
C15 C14 H14 120.3
C16 C15 C14 119.85(15)
C16 C15 H15 120.1
C14 C15 H15 120.1
C15 C16 C17 121.65(16)
C15 C16 H16 119.2
C17 C16 H16 119.2
C16 C17 C12 118.21(15)
C16 C17 C18 119.40(14)
C12 C17 C18 122.39(14)
C17 C18 H18A 109.5
C17 C18 H18B 109.5
H18A C18 H18B 109.5
C17 C18 H18C 109.5
H18A C18 H18C 109.5
H18B C18 H18C 109.5

loop_
_geom_bond_atom_site_label_1
_geom_bond_atom_site_label_2
_geom_bond_distance
O1 C1 1.4274(19)
O1 H1O 0.847(18)
O2 C11 1.4290(17)
O2 H2O 0.852(18)
C1 C2 1.5366(19)
C1 H1A 0.9900
C1 H1B 0.9900
C2 C3 1.469(2)
C2 C11 1.555(2)
C2 H2 1.0000
C3 C4 1.199(2)
C4 C5 1.439(2)
C5 C10 1.397(2)
C5 C6 1.401(2)
C6 C7 1.387(2)
C6 H6 0.9500
C7 C8 1.388(3)
C7 H7 0.9500
C8 C9 1.386(2)
C8 H8 0.9500
C9 C10 1.382(2)
C9 H9 0.9500
C10 H10 0.9500
C11 C12 1.514(2)
C11 H11 1.0000
C12 C13 1.392(2)
C12 C17 1.410(2)
C13 C14 1.386(2)
C13 H13 0.9500
C14 C15 1.389(3)
C14 H14 0.9500
C15 C16 1.386(3)
C15 H15 0.9500
C16 C17 1.396(2)
C16 H16 0.9500
C17 C18 1.509(2)
C18 H18A 0.9800
C18 H18B 0.9800
C18 H18C 0.9800

loop_
_geom_hbond_atom_site_label_D
_geom_hbond_atom_site_label_H
_geom_hbond_atom_site_label_A
_geom_hbond_distance_DH
_geom_hbond_distance_HA
_geom_hbond_distance_DA
_geom_hbond_angle_DHA
_geom_hbond_site_symmetry_A
O1 H1O O2 0.847(18) 1.867(19) 2.6813(15) 160.9(19) 1_545
O2 H2O O1 0.852(18) 1.881(18) 2.7120(15) 165(2) 2

loop_
_geom_torsion_atom_site_label_1
_geom_torsion_atom_site_label_2
_geom_torsion_atom_site_label_3
_geom_torsion_atom_site_label_4
_geom_torsion
O1 C1 C2 C3 -179.60(12)
O1 C1 C2 C11 -56.60(15)
C10 C5 C6 C7 0.5(2)
C4 C5 C6 C7 -176.79(14)
C5 C6 C7 C8 -0.2(2)
C6 C7 C8 C9 -0.1(2)
C7 C8 C9 C10 0.2(2)
C8 C9 C10 C5 0.1(2)
C6 C5 C10 C9 -0.5(2)
C4 C5 C10 C9 176.85(15)
C3 C2 C11 O2 54.92(14)
C1 C2 C11 O2 -68.34(15)
C3 C2 C11 C12 -66.69(15)
C1 C2 C11 C12 170.06(12)
O2 C11 C12 C13 -36.51(18)
C2 C11 C12 C13 85.25(16)
O2 C11 C12 C17 145.64(13)
C2 C11 C12 C17 -92.61(16)
C17 C12 C13 C14 -0.8(2)
C11 C12 C13 C14 -178.70(14)
C12 C13 C14 C15 0.2(2)
C13 C14 C15 C16 0.5(3)
C14 C15 C16 C17 -0.6(3)
C15 C16 C17 C12 0.0(2)
C15 C16 C17 C18 -179.45(16)
C13 C12 C17 C16 0.7(2)
C11 C12 C17 C16 178.56(14)
C13 C12 C17 C18 -179.86(14)
C11 C12 C17 C18 -2.0(2)
